data_2102332
loop_
_publ_author_name
'Marsh, Richard E.'

_publ_section_title
;
 Space group <i>Cc</i>: an update
;
_journal_issue 2
_journal_name_full 'Acta Crystallographica Section B'
_journal_page_first 252
_journal_page_last 253
_journal_paper_doi 10.1107/S0108768104003878
_journal_volume 60
_journal_year 2004
_chemical_formula_moiety 'C12 H28 N, C14 H12 S4 Ni'
_chemical_formula_sum 'C26 H40 N Ni S4'
_space_group_crystal_system monoclinic
_space_group_IT_number 15
_space_group_name_Hall '-C 2yc'
_space_group_name_H-M_alt 'C 1 2/c 1'
_audit_creation_method CRYM
_cell_angle_alpha 90
_cell_angle_beta 123.88
_cell_angle_gamma 90
_cell_formula_units_Z 4
_cell_length_a 24.7240
_cell_length_b 7.8100
_cell_length_c 17.4570
_cell_volume 2798.503
_cod_data_source_file bk0142.cif
_cod_data_source_block FAGTEN
_cod_depositor_comments
;
 Updating space group information and adding the symmetry operation list.

 Antanas Vaitkus,
 2018-06-14

 Adding the _cell_formula_units_Z data item.

 Antanas Vaitkus,
 2017-08-05

  Added moiety chemical formula from Marsh (2004) paper.
  The summary chemical formula is calculated from moiety formula using
  AdHocParser
  (svn://www.crystallography.net/cod-tools/trunk/Formulae/AdHocParser.yp,
  revision 1441.)

  Andrius Merkys
  2013-11-11
;
_cod_original_sg_symbol_H-M C2/c
_cod_database_code 2102332

loop_
_space_group_symop_id
_space_group_symop_operation_xyz
1 x,y,z
2 -x,y,-z+1/2
3 -x,-y,-z
4 x,-y,z+1/2
5 x+1/2,y+1/2,z
6 -x+1/2,y+1/2,-z+1/2
7 -x+1/2,-y+1/2,-z
8 x+1/2,-y+1/2,z+1/2

loop_
_atom_site_label
_atom_site_type_symbol
_atom_site_fract_x
_atom_site_fract_y
_atom_site_fract_z
Ni Ni 0.50000 0.00000 0.50000
N1 N 1.00000 0.28610 0.75000
S1 S 0.39767 -0.02375 0.39655
S2 S 0.48869 0.26215 0.52715
C1 C 0.36440 0.17110 0.39620
C2 C 0.29725 0.20090 0.34220
C3 C 0.27200 0.35410 0.34710
C4 C 0.31235 0.48525 0.40470
C5 C 0.37840 0.45800 0.45720
C6 C 0.40575 0.30010 0.45635
C7 C 0.28400 0.65370 0.41090
C15 C 1.04760 0.39905 0.83270
C16 C 1.09275 0.51200 0.82185
C17 C 1.14210 0.59650 0.90980
C21 C 0.96255 0.17775 0.77755
C22 C 0.91065 0.06650 0.70425
C23 C 0.87200 -0.01490 0.73775
H1 H 0.26815 0.12135 0.30075
H2 H 0.22040 0.37645 0.30185
H3 H 0.40655 0.54225 0.50180
H4 H 0.24720 0.67460 0.36110
H5 H 0.27210 0.64590 0.45415
H6 H 0.30995 0.75095 0.41685
H13 H 1.07595 0.31490 0.88400
H14 H 1.02145 0.47555 0.84460
H15 H 1.11955 0.43985 0.80910
H16 H 1.06910 0.59360 0.77505
H17 H 1.17075 0.50475 0.94615
H18 H 1.17455 0.67130 0.91780
H19 H 1.12255 0.63735 0.93995
H27 H 0.95295 0.25855 0.81185
H28 H 0.99690 0.10555 0.82650
H29 H 0.88245 0.13175 0.64965
H30 H 0.93010 -0.02300 0.68960
H31 H 0.83365 -0.07495 0.68775
H32 H 0.85960 0.07000 0.76305
H33 H 0.90055 -0.08680 0.78160
